data_4104216
loop_
_publ_author_name
'Tomasz Kaczorowski'
'Iwona Justyniak'
'Teodozja Lipi\'nska'
'Janusz Lipkowski'
'Janusz Lewi\'nski'

_publ_contact_author
;
   Prof. Janusz Lewi\'nski,
   Department of Chemistry
   Warsaw University of Technology
   Noakowskiego 3,
   PL-00-664 Warszawa
   Poland
;
_publ_contact_author_email lewin@ch.pw.edu.pl
_publ_contact_author_fax '048 22 2347279'
_publ_contact_author_phone '048 22 2347315'
_publ_section_title
;
 Metal Complexes of Cinchonine as Chiral Building Blocks: A Strategy for
 the Construction of Nanotubular Architectures and Helical Coordination
 Polymers
;
_journal_name_full 'Journal of the American Chemical Society'
_journal_page_first 5393
_journal_page_last 5395
_journal_paper_doi 10.1021/ja8098867
_journal_volume 131
_journal_year 2009
_chemical_absolute_configuration ad
_chemical_formula_sum 'C83 H92 Al2 Cl2 N8 O4'
_chemical_formula_weight 1390.51
_chemical_name_systematic
;
 ?
;
_space_group_IT_number 152
_symmetry_cell_setting trigonal
_symmetry_space_group_name_Hall 'P 31 2"'
_symmetry_space_group_name_H-M 'P 31 2 1'
_atom_sites_solution_hydrogens geom
_atom_sites_solution_primary direct
_atom_sites_solution_secondary difmap
_audit_creation_method SHELXL-97
_cell_angle_alpha 90.00
_cell_angle_beta 90.00
_cell_angle_gamma 120.00
_cell_formula_units_Z 3
_cell_length_a 18.9541(2)
_cell_length_b 18.9541(2)
_cell_length_c 22.4362(4)
_cell_measurement_reflns_used 10696
_cell_measurement_temperature 100(2)
_cell_measurement_theta_max 27.485
_cell_measurement_theta_min 0.998
_cell_volume 6980.50(16)
_computing_cell_refinement 'Denzo & Scalepak (Otwinowski, Minor, 1997)'
_computing_data_collection 'Collect (Nonius B.V. 1998)'
_computing_data_reduction 'Denzo & Scalepak (Otwinowski, Minor, 1997)'
_computing_molecular_graphics
;
DIAMOND v2.1 (Brandenburg, 1999)
Ortep-3 for Windows, L.J.Farrugia (1997) J.Appl.Cryst. 30, 565,
ORTEP III (Burnett, Johnson, 1996)
;
_computing_publication_material
;
SHELXL-97 (Sheldrick, 1997),
;
_computing_structure_refinement 'SHELXL-97 (Sheldrick, 1997)'
_computing_structure_solution 'SHELXS-97 (Sheldrick, 1990)'
_diffrn_ambient_temperature 100(2)
_diffrn_measured_fraction_theta_full 0.999
_diffrn_measured_fraction_theta_max 0.999
_diffrn_measurement_details
;
  71 frames, \w rotation 1.6\% per frame (190s per frame)
  65 frames, \w rotation 1.6\% per frame (190s per frame) 
  60 frames, \w rotation 1.6\% per frame (190s per frame) 
  71 frames, \w rotation 1.6\% per frame (190s per frame)
  68 frames, \w rotation 1.6\% per frame (190s per frame)
  65 frames, \w rotation 1.6\% per frame (190s per frame)
;
_diffrn_measurement_device '\k-geometry diffractometr'
_diffrn_measurement_device_type 'Nonius Kappa-CCD'
_diffrn_measurement_method 'area detector \w scans'
_diffrn_radiation_monochromator graphite
_diffrn_radiation_source 'fine-focus sealed tube'
_diffrn_radiation_type MoK\a
_diffrn_radiation_wavelength 0.71073
_diffrn_reflns_av_R_equivalents 0.0650
_diffrn_reflns_av_sigmaI/netI 0.0676
_diffrn_reflns_limit_h_max 22
_diffrn_reflns_limit_h_min -22
_diffrn_reflns_limit_k_max 22
_diffrn_reflns_limit_k_min -22
_diffrn_reflns_limit_l_max 27
_diffrn_reflns_limit_l_min -20
_diffrn_reflns_number 14422
_diffrn_reflns_theta_full 25.33
_diffrn_reflns_theta_max 25.33
_diffrn_reflns_theta_min 1.54
_exptl_absorpt_coefficient_mu 0.134
_exptl_absorpt_correction_type multi-scan
_exptl_absorpt_process_details 'Scalepak (Otwinowski, Minor, 1997)'
_exptl_crystal_colour colorless
_exptl_crystal_density_diffrn 0.992
_exptl_crystal_density_method 'not measured'
_exptl_crystal_description prism
_exptl_crystal_F_000 2214
_exptl_crystal_size_max 0.60
_exptl_crystal_size_mid 0.46
_exptl_crystal_size_min 0.34
_refine_diff_density_max 0.899
_refine_diff_density_min -0.934
_refine_diff_density_rms 0.064
_refine_ls_abs_structure_details 'Flack H D (1983), Acta Cryst. A39, 876-881'
_refine_ls_abs_structure_Flack 0.05(14)
_refine_ls_extinction_method none
_refine_ls_goodness_of_fit_ref 1.058
_refine_ls_hydrogen_treatment mixed
_refine_ls_matrix_type full
_refine_ls_number_parameters 424
_refine_ls_number_reflns 8515
_refine_ls_number_restraints 7
_refine_ls_restrained_S_all 1.057
_refine_ls_R_factor_all 0.0893
_refine_ls_R_factor_gt 0.0740
_refine_ls_shift/su_max 0.004
_refine_ls_shift/su_mean 0.001
_refine_ls_structure_factor_coef Fsqd
_refine_ls_weighting_details 'calc w=1/[\s^2^(Fo^2^)+(0.1442P)^2^+2.4081P] where P=(Fo^2^+2Fc^2^)/3'
_refine_ls_weighting_scheme calc
_refine_ls_wR_factor_gt 0.1796
_refine_ls_wR_factor_ref 0.2079
_reflns_number_gt 6565
_reflns_number_total 8515
_reflns_threshold_expression I>2\s(I)
_cod_data_source_file ja8098867_si_006.cif
_cod_data_source_block shelxl
_cod_original_cell_volume 6980.36(16)
_cod_database_code 4104216

loop_
_symmetry_equiv_pos_as_xyz
'x, y, z'
'-y, x-y, z+1/3'
'-x+y, -x, z+2/3'
'x-y, -y, -z+2/3'
'-x, -x+y, -z+1/3'
'y, x, -z'

loop_
_atom_site_label
_atom_site_type_symbol
_atom_site_fract_x
_atom_site_fract_y
_atom_site_fract_z
_atom_site_U_iso_or_equiv
_atom_site_adp_type
_atom_site_occupancy
_atom_site_symmetry_multiplicity
_atom_site_calc_flag
_atom_site_refinement_flags
C1 C 0.5812(2) 0.4158(2) 0.00344(16) 0.0466(8) Uani 1 1 d .
H1 H 0.5582 0.3614 -0.0163 0.056 Uiso 1 1 calc R
C2 C 0.6727(2) 0.4564(2) -0.00091(15) 0.0488(9) Uani 1 1 d .
C3 C 0.7210(3) 0.5373(3) -0.01346(18) 0.0607(11) Uani 1 1 d .
H3 H 0.6969 0.5701 -0.0199 0.073 Uiso 1 1 calc R
C4 C 0.8052(3) 0.5723(4) -0.0169(2) 0.0845(17) Uani 1 1 d .
H4 H 0.8365 0.6293 -0.0239 0.101 Uiso 1 1 calc R
C5 C 0.7980(3) 0.4511(4) -0.00065(17) 0.0651(12) Uani 1 1 d .
C6 C 0.8385(4) 0.4038(7) 0.0026(2) 0.117(3) Uani 1 1 d .
H6 H 0.8959 0.4299 -0.0027 0.141 Uiso 1 1 calc R
C7 C 0.7958(4) 0.3230(6) 0.0131(3) 0.095(2) Uani 1 1 d .
H7 H 0.8238 0.2932 0.0157 0.114 Uiso 1 1 calc R
C8 C 0.7136(4) 0.2831(4) 0.02000(19) 0.0759(15) Uani 1 1 d .
H8 H 0.6848 0.2260 0.0270 0.091 Uiso 1 1 calc R
C9 C 0.6720(3) 0.3252(3) 0.01696(17) 0.0540(9) Uani 1 1 d .
H9 H 0.6147 0.2971 0.0228 0.065 Uiso 1 1 calc R
C10 C 0.7125(2) 0.4078(3) 0.00547(16) 0.0577(11) Uani 1 1 d .
C11 C 0.5458(3) 0.4006(3) 0.06818(18) 0.0545(9) Uani 1 1 d .
H11 H 0.4962 0.3451 0.0681 0.065 Uiso 1 1 calc R
C12 C 0.5999(3) 0.4016(3) 0.12021(19) 0.0629(11) Uani 1 1 d .
H12A H 0.5871 0.3454 0.1295 0.076 Uiso 1 1 calc R
H12B H 0.6580 0.4337 0.1088 0.076 Uiso 1 1 calc R
C13 C 0.5837(3) 0.4398(4) 0.1751(2) 0.0738(14) Uani 1 1 d .
H13 H 0.6097 0.4316 0.2112 0.089 Uiso 1 1 calc R
C14 C 0.4913(3) 0.4010(3) 0.1843(2) 0.0699(12) Uani 1 1 d .
H14A H 0.4798 0.4198 0.2224 0.084 Uiso 1 1 calc R
H14B H 0.4653 0.3409 0.1856 0.084 Uiso 1 1 calc R
C15 C 0.4573(3) 0.4272(3) 0.13135(19) 0.0613(11) Uani 1 1 d .
H15A H 0.4061 0.3796 0.1172 0.074 Uiso 1 1 calc R
H15B H 0.4445 0.4692 0.1450 0.074 Uiso 1 1 calc R
C16 C 0.5871(3) 0.5399(3) 0.10129(18) 0.0588(10) Uani 1 1 d .
H16A H 0.5704 0.5817 0.1036 0.071 Uiso 1 1 calc R
H16B H 0.6321 0.5586 0.0721 0.071 Uiso 1 1 calc R
C17 C 0.6172(3) 0.5295(3) 0.1638(2) 0.0675(13) Uani 1 1 d .
H17 H 0.5928 0.5495 0.1943 0.081 Uiso 1 1 calc R
C18 C 0.7066(4) 0.5801(4) 0.1691(2) 0.0809(15) Uani 1 1 d .
H18 H 0.7399 0.5705 0.1425 0.097 Uiso 1 1 calc R
C19 C 0.7413(6) 0.6370(8) 0.2085(4) 0.152(4) Uani 1 1 d .
H19A H 0.7090 0.6475 0.2355 0.183 Uiso 1 1 calc R
H19B H 0.7990 0.6682 0.2105 0.183 Uiso 1 1 calc R
C20 C 0.0558(3) 0.3437(4) 0.0531(2) 0.0715(13) Uani 1 1 d .
H20 H 0.0382 0.2953 0.0266 0.086 Uiso 1 1 calc R
C21 C 0.0693(2) 0.4145(3) 0.01441(18) 0.0633(12) Uani 1 1 d .
C22 C 0.0448(3) 0.4679(4) 0.0312(2) 0.0769(14) Uani 1 1 d .
H22 H 0.0190 0.4626 0.0685 0.092 Uiso 1 1 calc R
C23 C 0.0590(4) 0.5327(5) -0.0093(4) 0.110(2) Uani 1 1 d .
H23 H 0.0418 0.5697 0.0033 0.132 Uiso 1 1 calc R
C24 C 0.1173(3) 0.4956(5) -0.0782(2) 0.099(2) Uani 1 1 d .
C25 C 0.1531(4) 0.5073(8) -0.1352(3) 0.149(5) Uani 1 1 d .
H25 H 0.1605 0.5520 -0.1590 0.179 Uiso 1 1 calc R
C26 C 0.1783(5) 0.4525(9) -0.1575(3) 0.163(6) Uani 1 1 d .
H26 H 0.2004 0.4591 -0.1964 0.196 Uiso 1 1 calc R
C27 C 0.1701(5) 0.3924(7) -0.1226(3) 0.142(4) Uani 1 1 d .
H27 H 0.1891 0.3577 -0.1368 0.170 Uiso 1 1 calc R
C28 C 0.1355(4) 0.3779(5) -0.0673(2) 0.102(2) Uani 1 1 d .
H28 H 0.1310 0.3334 -0.0447 0.122 Uiso 1 1 calc R
C29 C 0.1071(3) 0.4259(4) -0.0433(2) 0.0841(18) Uani 1 1 d .
C30 C 0.1342(3) 0.3573(4) 0.0889(2) 0.0777(15) Uani 1 1 d .
H30 H 0.1357 0.3054 0.0857 0.093 Uiso 1 1 calc R
C31 C 0.2189(3) 0.4268(4) 0.06831(19) 0.0806(16) Uani 1 1 d .
H31A H 0.2445 0.4050 0.0411 0.097 Uiso 1 1 calc R
H31B H 0.2131 0.4692 0.0469 0.097 Uiso 1 1 calc R
C32 C 0.2719(3) 0.4632(5) 0.1244(2) 0.094(2) Uani 1 1 d .
H32 H 0.3300 0.4997 0.1127 0.112 Uiso 1 1 calc R
C33 C 0.2649(4) 0.3965(6) 0.1643(3) 0.111(3) Uani 1 1 d .
H33A H 0.3042 0.4200 0.1976 0.134 Uiso 1 1 calc R
H33B H 0.2774 0.3592 0.1416 0.134 Uiso 1 1 calc R
C34 C 0.1768(4) 0.3491(6) 0.1889(2) 0.109(3) Uani 1 1 d .
H34A H 0.1565 0.2898 0.1868 0.130 Uiso 1 1 calc R
H34B H 0.1765 0.3637 0.2312 0.130 Uiso 1 1 calc R
C35 C 0.1460(3) 0.4551(4) 0.16477(17) 0.0679(14) Uani 1 1 d .
H35A H 0.1295 0.4606 0.2056 0.082 Uiso 1 1 calc R
H35B H 0.1165 0.4710 0.1363 0.082 Uiso 1 1 calc R
C36 C 0.2389(3) 0.5130(4) 0.15741(19) 0.0877(19) Uani 1 1 d .
H36 H 0.2629 0.5242 0.1984 0.105 Uiso 1 1 calc R
C37 C 0.2617(4) 0.5934(6) 0.1306(2) 0.104(2) Uani 1 1 d .
H37 H 0.3121 0.6188 0.1098 0.125 Uiso 1 1 calc R
C38 C 0.2245(6) 0.6336(6) 0.1310(4) 0.137(3) Uani 1 1 d .
H38A H 0.1736 0.6124 0.1509 0.164 Uiso 1 1 calc R
H38B H 0.2475 0.6849 0.1115 0.164 Uiso 1 1 calc R
O1 O 0.55319(18) 0.46121(18) -0.02911(12) 0.0565(7) Uani 1 1 d .
O2 O -0.00747(19) 0.3251(2) 0.09410(12) 0.0705(9) Uani 1 1 d .
N1 N 0.5163(2) 0.4604(2) 0.08099(15) 0.0517(8) Uani 1 1 d .
N2 N 0.8449(3) 0.5313(4) -0.01116(18) 0.0876(15) Uani 1 1 d .
N3 N 0.1228(2) 0.3687(3) 0.15409(16) 0.0733(13) Uani 1 1 d .
N4 N 0.0925(3) 0.5452(5) -0.0606(3) 0.127(3) Uani 1 1 d .
Al1 Al 0.4785 0.4785 0.0000 0.0552(4) Uani 1 2 d S
Al2 Al 0.0000 0.29307(13) 0.1667 0.0739(6) Uani 1 2 d S
Cl1 Cl 0.3585 0.3585 0.0000 0.0684(4) Uani 1 2 d S
Cl2 Cl 0.0000 0.17843(17) 0.1667 0.1418(8) Uani 1 2 d S
C60 C 0.182(5) 0.182(5) 0.5000 0.26(6) Uiso 1 2 d SD
H60A H 0.1793 0.1498 0.4649 0.984 Uiso 0.50 1 calc PR
H60B H 0.1364 0.1927 0.4989 0.984 Uiso 0.50 1 calc PR
H60C H 0.1780 0.1511 0.5362 0.984 Uiso 0.50 1 calc PR
C61 C 0.2593 0.2593 0.5000 0.24(10) Uiso 1 2 d SD
C62 C 0.3219(6) 0.2808(8) 0.4591(4) 0.272(9) Uiso 1 1 d D
H62 H 0.3147 0.2431 0.4285 0.326 Uiso 1 1 calc R
C63 C 0.3944(9) 0.3549(5) 0.4607(5) 0.196(5) Uiso 1 1 d D
H63 H 0.4324 0.3622 0.4303 0.235 Uiso 1 1 calc R
C64 C 0.4199 0.4199 0.5000 0.145(5) Uiso 1 2 d SD
H64 H 0.480(8) 0.480(8) 0.5000 0.174 Uiso 1 2 calc SR

loop_
_atom_site_aniso_label
_atom_site_aniso_U_11
_atom_site_aniso_U_22
_atom_site_aniso_U_33
_atom_site_aniso_U_23
_atom_site_aniso_U_13
_atom_site_aniso_U_12
C1 0.0406(19) 0.057(2) 0.0506(19) -0.0096(16) -0.0023(15) 0.0305(17)
C2 0.048(2) 0.058(2) 0.0336(16) -0.0117(15) 0.0024(14) 0.0208(18)
C3 0.063(3) 0.064(3) 0.047(2) -0.0147(19) 0.0032(18) 0.026(2)
C4 0.059(3) 0.102(4) 0.055(2) 0.000(3) 0.012(2) 0.012(3)
C5 0.046(2) 0.111(4) 0.0382(19) 0.009(2) -0.0029(16) 0.039(3)
C6 0.073(4) 0.259(11) 0.059(3) 0.030(5) 0.014(3) 0.113(6)
C7 0.083(4) 0.167(7) 0.076(3) 0.017(4) -0.008(3) 0.092(5)
C8 0.108(4) 0.116(4) 0.046(2) -0.007(2) -0.011(2) 0.088(4)
C9 0.053(2) 0.067(3) 0.0434(18) -0.0111(17) -0.0122(16) 0.031(2)
C10 0.048(2) 0.095(3) 0.0353(17) -0.0182(19) -0.0119(16) 0.040(2)
C11 0.055(2) 0.057(2) 0.059(2) -0.0045(18) 0.0114(18) 0.034(2)
C12 0.064(3) 0.084(3) 0.053(2) 0.003(2) 0.0119(19) 0.047(2)
C13 0.093(4) 0.105(4) 0.055(2) -0.001(2) 0.008(2) 0.073(3)
C14 0.080(3) 0.084(3) 0.062(2) 0.014(2) 0.031(2) 0.053(3)
C15 0.061(3) 0.067(3) 0.063(2) 0.005(2) 0.027(2) 0.038(2)
C16 0.065(3) 0.059(2) 0.053(2) -0.0127(19) 0.0066(19) 0.032(2)
C17 0.062(3) 0.090(4) 0.055(2) -0.019(2) 0.0047(19) 0.041(3)
C18 0.084(4) 0.103(4) 0.061(3) -0.025(3) -0.013(2) 0.051(3)
C19 0.113(6) 0.238(13) 0.112(6) -0.029(7) -0.003(5) 0.091(7)
C20 0.055(2) 0.105(4) 0.050(2) 0.008(2) 0.0201(19) 0.037(3)
C21 0.0300(18) 0.089(3) 0.047(2) -0.002(2) 0.0021(15) 0.012(2)
C22 0.039(2) 0.105(4) 0.076(3) 0.006(3) -0.005(2) 0.028(2)
C23 0.059(3) 0.113(5) 0.148(7) 0.036(5) -0.010(4) 0.036(3)
C24 0.041(3) 0.161(6) 0.067(3) 0.045(4) -0.002(2) 0.029(3)
C25 0.048(3) 0.269(12) 0.075(4) 0.084(6) -0.001(3) 0.038(5)
C26 0.084(5) 0.343(17) 0.039(3) 0.034(5) 0.010(3) 0.088(7)
C27 0.093(5) 0.219(10) 0.062(4) -0.019(5) 0.015(3) 0.040(6)
C28 0.075(3) 0.148(6) 0.058(3) -0.015(3) 0.016(3) 0.037(4)
C29 0.037(2) 0.127(5) 0.049(2) 0.018(3) -0.0003(18) 0.012(3)
C30 0.068(3) 0.106(4) 0.063(3) 0.021(3) 0.038(2) 0.047(3)
C31 0.050(2) 0.143(5) 0.050(2) 0.023(3) 0.0195(19) 0.049(3)
C32 0.050(3) 0.170(6) 0.051(2) 0.037(3) 0.018(2) 0.048(3)
C33 0.095(4) 0.199(8) 0.080(3) 0.068(4) 0.037(3) 0.103(5)
C34 0.084(4) 0.190(8) 0.062(3) 0.054(4) 0.035(3) 0.076(5)
C35 0.047(2) 0.115(4) 0.0334(18) 0.011(2) 0.0086(16) 0.033(3)
C36 0.043(2) 0.154(5) 0.041(2) 0.029(3) 0.0126(18) 0.030(3)
C37 0.076(4) 0.175(7) 0.052(3) 0.032(4) 0.035(3) 0.056(4)
C38 0.104(6) 0.114(6) 0.141(7) -0.003(5) 0.022(5) 0.017(5)
O1 0.0573(16) 0.0693(18) 0.0593(15) -0.0036(14) 0.0065(13) 0.0440(15)
O2 0.0528(17) 0.092(2) 0.0485(15) 0.0032(15) 0.0226(13) 0.0229(16)
N1 0.0483(18) 0.0583(19) 0.0604(18) -0.0019(15) 0.0110(14) 0.0356(16)
N2 0.045(2) 0.134(5) 0.055(2) 0.009(2) 0.0057(17) 0.023(3)
N3 0.051(2) 0.121(4) 0.0484(19) 0.027(2) 0.0244(16) 0.044(2)
N4 0.053(3) 0.171(7) 0.137(5) 0.085(5) 0.008(3) 0.042(4)
Al1 0.0637(16) 0.060 0.0569(9) -0.007 0.007 0.0420(9)
Al2 0.0667(11) 0.0895(13) 0.0556(10) 0.015 0.030 0.032
Cl1 0.0593(13) 0.059 0.0849(10) -0.011 0.011 0.0284(7)
Cl2 0.167(2) 0.1227(16) 0.156(2) 0.045 0.091 0.087

loop_
_atom_type_symbol
_atom_type_description
_atom_type_scat_dispersion_real
_atom_type_scat_dispersion_imag
_atom_type_scat_source
C C 0.0033 0.0016 'International Tables Vol C Tables 4.2.6.8 and 6.1.1.4'
H H 0.0000 0.0000 'International Tables Vol C Tables 4.2.6.8 and 6.1.1.4'
O O 0.0106 0.0060 'International Tables Vol C Tables 4.2.6.8 and 6.1.1.4'
N N 0.0061 0.0033 'International Tables Vol C Tables 4.2.6.8 and 6.1.1.4'
Al Al 0.0645 0.0514 'International Tables Vol C Tables 4.2.6.8 and 6.1.1.4'
Cl Cl 0.1484 0.1585 'International Tables Vol C Tables 4.2.6.8 and 6.1.1.4'

loop_
_geom_angle_atom_site_label_1
_geom_angle_atom_site_label_2
_geom_angle_atom_site_label_3
_geom_angle
_geom_angle_site_symmetry_1
_geom_angle_site_symmetry_3
O1 C1 C2 109.9(3) . .
O1 C1 C11 109.4(3) . .
C2 C1 C11 115.6(3) . .
O1 C1 H1 107.2 . .
C2 C1 H1 107.2 . .
C11 C1 H1 107.2 . .
C3 C2 C10 117.4(4) . .
C3 C2 C1 122.8(4) . .
C10 C2 C1 119.8(4) . .
C2 C3 C4 120.9(5) . .
C2 C3 H3 119.6 . .
C4 C3 H3 119.6 . .
N2 C4 C3 124.4(6) . .
N2 C4 H4 117.8 . .
C3 C4 H4 117.8 . .
N2 C5 C10 126.4(5) . .
N2 C5 C6 117.1(5) . .
C10 C5 C6 116.5(6) . .
C7 C6 C5 120.7(5) . .
C7 C6 H6 119.7 . .
C5 C6 H6 119.6 . .
C6 C7 C8 121.5(5) . .
C6 C7 H7 119.2 . .
C8 C7 H7 119.3 . .
C7 C8 C9 120.2(6) . .
C7 C8 H8 119.9 . .
C9 C8 H8 119.9 . .
C8 C9 C10 120.7(4) . .
C8 C9 H9 119.6 . .
C10 C9 H9 119.6 . .
C9 C10 C5 120.3(4) . .
C9 C10 C2 124.3(4) . .
C5 C10 C2 115.4(4) . .
N1 C11 C12 109.6(3) . .
N1 C11 C1 108.8(3) . .
C12 C11 C1 118.5(3) . .
N1 C11 H11 106.4 . .
C12 C11 H11 106.4 . .
C1 C11 H11 106.4 . .
C13 C12 C11 108.9(3) . .
C13 C12 H12A 109.9 . .
C11 C12 H12A 109.9 . .
C13 C12 H12B 109.9 . .
C11 C12 H12B 109.9 . .
H12A C12 H12B 108.3 . .
C17 C13 C12 109.0(4) . .
C17 C13 C14 107.4(4) . .
C12 C13 C14 109.3(4) . .
C17 C13 H13 110.3 . .
C12 C13 H13 110.3 . .
C14 C13 H13 110.4 . .
C13 C14 C15 107.4(4) . .
C13 C14 H14A 110.2 . .
C15 C14 H14A 110.2 . .
C13 C14 H14B 110.2 . .
C15 C14 H14B 110.2 . .
H14A C14 H14B 108.5 . .
N1 C15 C14 111.9(3) . .
N1 C15 H15A 109.2 . .
C14 C15 H15A 109.2 . .
N1 C15 H15B 109.2 . .
C14 C15 H15B 109.2 . .
H15A C15 H15B 107.9 . .
N1 C16 C17 110.2(4) . .
N1 C16 H16A 109.6 . .
C17 C16 H16A 109.6 . .
N1 C16 H16B 109.6 . .
C17 C16 H16B 109.6 . .
H16A C16 H16B 108.1 . .
C18 C17 C13 114.7(4) . .
C18 C17 C16 111.3(4) . .
C13 C17 C16 108.5(4) . .
C18 C17 H17 107.3 . .
C13 C17 H17 107.3 . .
C16 C17 H17 107.3 . .
C19 C18 C17 122.5(6) . .
C19 C18 H18 118.8 . .
C17 C18 H18 118.8 . .
C18 C19 H19A 120.0 . .
C18 C19 H19B 120.0 . .
H19A C19 H19B 120.0 . .
O2 C20 C21 110.0(4) . .
O2 C20 C30 108.6(3) . .
C21 C20 C30 114.6(4) . .
O2 C20 H20 107.8 . .
C21 C20 H20 107.8 . .
C30 C20 H20 107.8 . .
C22 C21 C29 117.7(5) . .
C22 C21 C20 122.2(4) . .
C29 C21 C20 120.1(5) . .
C21 C22 C23 118.2(6) . .
C21 C22 H22 120.9 . .
C23 C22 H22 120.9 . .
N4 C23 C22 126.0(8) . .
N4 C23 H23 117.0 . .
C22 C23 H23 117.0 . .
N4 C24 C25 118.5(8) . .
N4 C24 C29 123.8(5) . .
C25 C24 C29 117.6(9) . .
C24 C25 C26 120.7(8) . .
C24 C25 H25 119.7 . .
C26 C25 H25 119.7 . .
C27 C26 C25 118.6(7) . .
C27 C26 H26 120.7 . .
C25 C26 H26 120.7 . .
C26 C27 C28 123.2(11) . .
C26 C27 H27 118.4 . .
C28 C27 H27 118.4 . .
C27 C28 C29 121.9(9) . .
C27 C28 H28 119.0 . .
C29 C28 H28 119.0 . .
C28 C29 C21 125.4(6) . .
C28 C29 C24 117.9(5) . .
C21 C29 C24 116.7(6) . .
N3 C30 C31 109.1(5) . .
N3 C30 C20 108.9(3) . .
C31 C30 C20 118.2(4) . .
N3 C30 H30 106.7 . .
C31 C30 H30 106.7 . .
C20 C30 H30 106.7 . .
C32 C31 C30 107.6(4) . .
C32 C31 H31A 110.2 . .
C30 C31 H31A 110.2 . .
C32 C31 H31B 110.2 . .
C30 C31 H31B 110.2 . .
H31A C31 H31B 108.5 . .
C33 C32 C31 110.3(7) . .
C33 C32 C36 109.6(4) . .
C31 C32 C36 106.9(4) . .
C33 C32 H32 110.0 . .
C31 C32 H32 110.0 . .
C36 C32 H32 110.0 . .
C32 C33 C34 108.4(5) . .
C32 C33 H33A 110.0 . .
C34 C33 H33A 110.0 . .
C32 C33 H33B 110.0 . .
C34 C33 H33B 110.0 . .
H33A C33 H33B 108.4 . .
N3 C34 C33 110.4(4) . .
N3 C34 H34A 109.6 . .
C33 C34 H34A 109.6 . .
N3 C34 H34B 109.6 . .
C33 C34 H34B 109.6 . .
H34A C34 H34B 108.1 . .
N3 C35 C36 111.6(5) . .
N3 C35 H35A 109.3 . .
C36 C35 H35A 109.3 . .
N3 C35 H35B 109.3 . .
C36 C35 H35B 109.3 . .
H35A C35 H35B 108.0 . .
C37 C36 C35 114.4(5) . .
C37 C36 C32 115.5(4) . .
C35 C36 C32 106.2(5) . .
C37 C36 H36 106.7 . .
C35 C36 H36 106.7 . .
C32 C36 H36 106.7 . .
C38 C37 C36 130.3(6) . .
C38 C37 H37 114.8 . .
C36 C37 H37 114.9 . .
C37 C38 H38A 120.0 . .
C37 C38 H38B 120.0 . .
H38A C38 H38B 120.0 . .
C1 O1 Al1 120.7(2) . .
C20 O2 Al2 118.9(3) . .
C15 N1 C16 107.4(3) . .
C15 N1 C11 107.8(3) . .
C16 N1 C11 109.2(3) . .
C15 N1 Al1 119.5(3) . .
C16 N1 Al1 108.3(3) . .
C11 N1 Al1 104.3(2) . .
C4 N2 C5 115.5(4) . .
C34 N3 C35 109.4(5) . .
C34 N3 C30 108.1(4) . .
C35 N3 C30 109.2(4) . .
C34 N3 Al2 116.0(3) . .
C35 N3 Al2 110.7(3) . .
C30 N3 Al2 103.1(3) . .
C23 N4 C24 117.6(7) . .
O1 Al1 O1 143.4(2) 6 .
O1 Al1 N1 91.59(12) 6 .
O1 Al1 N1 85.11(12) . .
O1 Al1 N1 85.11(12) 6 6
O1 Al1 N1 91.59(12) . 6
N1 Al1 N1 169.5(2) . 6
O1 Al1 Cl1 108.31(10) 6 .
O1 Al1 Cl1 108.31(10) . .
N1 Al1 Cl1 95.25(10) . .
N1 Al1 Cl1 95.25(10) 6 .
O2 Al2 O2 134.9(3) 5 .
O2 Al2 N3 83.76(14) 5 5
O2 Al2 N3 90.46(16) . 5
O2 Al2 N3 90.46(16) 5 .
O2 Al2 N3 83.75(14) . .
N3 Al2 N3 164.9(3) 5 .
O2 Al2 Cl2 112.56(14) 5 .
O2 Al2 Cl2 112.56(14) . .
N3 Al2 Cl2 97.54(16) 5 .
N3 Al2 Cl2 97.54(16) . .
C61 C60 H60A 110.0 . .
C61 C60 H60B 110.0 . .
H60A C60 H60B 109.5 . .
C61 C60 H60C 110.0 . .
H60A C60 H60C 109.5 . .
H60B C60 H60C 109.5 . .
C62 C61 C62 110.0(12) 6_556 .
C62 C61 C60 125.6(6) 6_556 .
C62 C61 C60 125(3) . .
C63 C62 C61 123.1(13) . .
C63 C62 H62 118.4 . .
C61 C62 H62 118.4 . .
C62 C63 C64 129.9(14) . .
C62 C63 H63 115.0 . .
C64 C63 H63 115.0 . .
C63 C64 C63 103.8(13) 6_556 .
C63 C64 H64 128.1 6_556 .
C63 C64 H64 128(5) . .

loop_
_geom_bond_atom_site_label_1
_geom_bond_atom_site_label_2
_geom_bond_distance
_geom_bond_site_symmetry_2
C1 O1 1.419(5) .
C1 C2 1.508(5) .
C1 C11 1.565(5) .
C1 H1 1.0000 .
C2 C3 1.365(6) .
C2 C10 1.461(6) .
C3 C4 1.391(7) .
C3 H3 0.9500 .
C4 N2 1.330(9) .
C4 H4 0.9500 .
C5 N2 1.343(8) .
C5 C10 1.410(6) .
C5 C6 1.445(9) .
C6 C7 1.347(12) .
C6 H6 0.9500 .
C7 C8 1.358(9) .
C7 H7 0.9500 .
C8 C9 1.375(6) .
C8 H8 0.9500 .
C9 C10 1.380(7) .
C9 H9 0.9500 .
C11 N1 1.520(5) .
C11 C12 1.547(6) .
C11 H11 1.0000 .
C12 C13 1.535(6) .
C12 H12A 0.9900 .
C12 H12B 0.9900 .
C13 C17 1.510(8) .
C13 C14 1.538(8) .
C13 H13 1.0000 .
C14 C15 1.547(7) .
C14 H14A 0.9900 .
C14 H14B 0.9900 .
C15 N1 1.490(5) .
C15 H15A 0.9900 .
C15 H15B 0.9900 .
C16 N1 1.503(6) .
C16 C17 1.563(7) .
C16 H16A 0.9900 .
C16 H16B 0.9900 .
C17 C18 1.477(8) .
C17 H17 1.0000 .
C18 C19 1.291(11) .
C18 H18 0.9500 .
C19 H19A 0.9500 .
C19 H19B 0.9500 .
C20 O2 1.410(5) .
C20 C21 1.508(8) .
C20 C30 1.593(8) .
C20 H20 1.0000 .
C21 C22 1.362(8) .
C21 C29 1.441(6) .
C22 C23 1.442(9) .
C22 H22 0.9500 .
C23 N4 1.279(10) .
C23 H23 0.9500 .
C24 N4 1.304(11) .
C24 C25 1.412(10) .
C24 C29 1.462(10) .
C25 C26 1.433(17) .
C25 H25 0.9500 .
C26 C27 1.325(16) .
C26 H26 0.9500 .
C27 C28 1.366(9) .
C27 H27 0.9500 .
C28 C29 1.379(10) .
C28 H28 0.9500 .
C30 N3 1.509(6) .
C30 C31 1.553(7) .
C30 H30 1.0000 .
C31 C32 1.541(7) .
C31 H31A 0.9900 .
C31 H31B 0.9900 .
C32 C33 1.500(9) .
C32 C36 1.556(10) .
C32 H32 1.0000 .
C33 C34 1.550(8) .
C33 H33A 0.9900 .
C33 H33B 0.9900 .
C34 N3 1.475(7) .
C34 H34A 0.9900 .
C34 H34B 0.9900 .
C35 N3 1.488(8) .
C35 C36 1.550(6) .
C35 H35A 0.9900 .
C35 H35B 0.9900 .
C36 C37 1.488(11) .
C36 H36 1.0000 .
C37 C38 1.272(13) .
C37 H37 0.9500 .
C38 H38A 0.9500 .
C38 H38B 0.9500 .
O1 Al1 1.733(2) .
O2 Al2 1.768(3) .
N1 Al1 2.045(3) .
N3 Al2 2.053(4) .
Al1 O1 1.733(2) 6
Al1 N1 2.045(3) 6
Al1 Cl1 2.27450(10) .
Al2 O2 1.768(3) 5
Al2 N3 2.053(4) 5
Al2 Cl2 2.173(4) .
C60 C61 1.49(10) .
C60 H60A 0.9800 .
C60 H60B 0.9800 .
C60 H60C 0.9800 .
C61 C62 1.390(10) 6_556
C61 C62 1.390(12) .
C62 C63 1.390(17) .
C62 H62 0.9500 .
C63 C64 1.391(10) .
C63 H63 0.9500 .
C64 C63 1.391(12) 6_556
C64 H64 1.14(15) .
